data_4507929
loop_
_publ_author_name
'Chen, Zilu'
'Qin, Suni'
'Liu, Dongcheng'
'Shen, Yanling'
'Liang, Fupei'

_publ_section_title
;
 A Series of Coordination Polymers Exhibiting Dual Chiral Features and
 Diverse Interhelical Interactions
;
_journal_issue 8
_journal_name_full 'Crystal Growth &amp; Design'
_journal_page_first 3389
_journal_paper_doi 10.1021/cg4001895
_journal_volume 13
_journal_year 2013
_chemical_absolute_configuration rmad
_chemical_formula_moiety 'C44 H46 Cd2 N6 O8'
_chemical_formula_sum 'C44 H46 Cd2 N6 O8'
_chemical_formula_weight 1011.67
_chemical_name_systematic
; 
 ? 
;
_space_group_IT_number 4
_symmetry_cell_setting monoclinic
_symmetry_space_group_name_Hall 'P 2yb'
_symmetry_space_group_name_H-M 'P 1 21 1'
_atom_sites_solution_hydrogens geom
_atom_sites_solution_primary direct
_atom_sites_solution_secondary difmap
_audit_creation_method SHELXL-97
_cell_angle_alpha 90.00
_cell_angle_beta 93.3840(10)
_cell_angle_gamma 90.00
_cell_formula_units_Z 2
_cell_length_a 10.2397(5)
_cell_length_b 13.5650(7)
_cell_length_c 15.0505(8)
_cell_measurement_reflns_used 5142
_cell_measurement_temperature 185(2)
_cell_measurement_theta_max 25.05
_cell_measurement_theta_min 2.34
_cell_volume 2086.89(19)
_computing_cell_refinement 'Bruker SAINT'
_computing_data_collection 'Bruker APEX2'
_computing_data_reduction 'Bruker SAINT'
_computing_molecular_graphics 'Bruker SHELXTL'
_computing_publication_material 'Bruker SHELXTL'
_computing_structure_refinement 'SHELXL-97 (Sheldrick, 2008)'
_computing_structure_solution 'SHELXS-97 (Sheldrick, 2008)'
_diffrn_ambient_temperature 185(2)
_diffrn_measured_fraction_theta_full 0.999
_diffrn_measured_fraction_theta_max 0.999
_diffrn_measurement_device_type 'Bruker APEX-II CCD'
_diffrn_measurement_method '\f and \w scans'
_diffrn_radiation_monochromator graphite
_diffrn_radiation_source 'fine-focus sealed tube'
_diffrn_radiation_type MoK\a
_diffrn_radiation_wavelength 0.71073
_diffrn_reflns_av_R_equivalents 0.0321
_diffrn_reflns_av_sigmaI/netI 0.0537
_diffrn_reflns_limit_h_max 12
_diffrn_reflns_limit_h_min -12
_diffrn_reflns_limit_k_max 16
_diffrn_reflns_limit_k_min -15
_diffrn_reflns_limit_l_max 16
_diffrn_reflns_limit_l_min -17
_diffrn_reflns_number 11887
_diffrn_reflns_theta_full 25.06
_diffrn_reflns_theta_max 25.06
_diffrn_reflns_theta_min 1.36
_exptl_absorpt_coefficient_mu 1.080
_exptl_absorpt_correction_T_max 0.8461
_exptl_absorpt_correction_T_min 0.8129
_exptl_absorpt_correction_type multi-scan
_exptl_absorpt_process_details sadabs
_exptl_crystal_colour colourless
_exptl_crystal_density_diffrn 1.610
_exptl_crystal_density_method 'not measured'
_exptl_crystal_description block
_exptl_crystal_F_000 1024
_exptl_crystal_size_max 0.20
_exptl_crystal_size_mid 0.17
_exptl_crystal_size_min 0.16
_refine_diff_density_max 0.369
_refine_diff_density_min -0.388
_refine_diff_density_rms 0.071
_refine_ls_abs_structure_details 'Flack H D (1983), Acta Cryst. A39, 876-881'
_refine_ls_abs_structure_Flack 0.03(3)
_refine_ls_extinction_method none
_refine_ls_goodness_of_fit_ref 1.010
_refine_ls_hydrogen_treatment constr
_refine_ls_matrix_type full
_refine_ls_number_parameters 547
_refine_ls_number_reflns 6439
_refine_ls_number_restraints 1
_refine_ls_restrained_S_all 1.009
_refine_ls_R_factor_all 0.0505
_refine_ls_R_factor_gt 0.0352
_refine_ls_shift/su_max 0.001
_refine_ls_shift/su_mean 0.000
_refine_ls_structure_factor_coef Fsqd
_refine_ls_weighting_details 'calc w=1/[\s^2^(Fo^2^)+(0.0315P)^2^+0.0000P] where P=(Fo^2^+2Fc^2^)/3'
_refine_ls_weighting_scheme calc
_refine_ls_wR_factor_gt 0.0686
_refine_ls_wR_factor_ref 0.0757
_reflns_number_gt 5174
_reflns_number_total 6439
_reflns_threshold_expression >2sigma(I)
_cod_data_source_file cg4001895_si_002.cif
_cod_data_source_block compound-5
_cod_depositor_comments
;
The following automatic conversions were performed:

'_symmetry_cell_setting' value 'Monoclinic' changed to 'monoclinic'
according to /home/saulius/struct/CIF-dictionaries/cif_core.dic
dictionary named 'cif_core.dic' version 2.4.2 from 2011-04-26.

Automatic conversion script
Id: cif_fix_values 1891 2012-01-12 08:04:46Z andrius 
;
_cod_original_sg_symbol_H-M P2(1)
_cod_database_code 4507929

loop_
_symmetry_equiv_pos_as_xyz
'x, y, z'
'-x, y+1/2, -z'

loop_
_atom_site_label
_atom_site_type_symbol
_atom_site_fract_x
_atom_site_fract_y
_atom_site_fract_z
_atom_site_U_iso_or_equiv
_atom_site_adp_type
_atom_site_occupancy
_atom_site_symmetry_multiplicity
_atom_site_calc_flag
_atom_site_refinement_flags
Cd1 Cd 0.26077(4) 0.56369(3) 0.18202(3) 0.03212(17) Uani 1 1 d .
Cd2 Cd 0.23041(4) 0.76676(2) 0.32008(3) 0.03225(17) Uani 1 1 d .
C1 C 0.3833(6) 0.7741(8) 0.1352(5) 0.0328(18) Uani 1 1 d .
C2 C 0.4332(7) 0.7250(7) 0.0633(5) 0.038(2) Uani 1 1 d .
H2 H 0.3977 0.6627 0.0460 0.046 Uiso 1 1 calc R
C3 C 0.5312(7) 0.7637(9) 0.0174(5) 0.044(2) Uani 1 1 d .
H3 H 0.5618 0.7267 -0.0308 0.053 Uiso 1 1 calc R
C4 C 0.5884(8) 0.8529(7) 0.0364(6) 0.045(2) Uani 1 1 d .
H4 H 0.6599 0.8768 0.0052 0.055 Uiso 1 1 calc R
C5 C 0.5359(7) 0.9062(8) 0.1038(5) 0.045(2) Uani 1 1 d .
H5 H 0.5700 0.9700 0.1172 0.054 Uiso 1 1 calc R
C6 C 0.4346(7) 0.8701(7) 0.1531(5) 0.031(2) Uani 1 1 d .
C7 C 0.3866(7) 0.9343(6) 0.2220(5) 0.0299(19) Uani 1 1 d .
C8 C 0.3744(6) 1.0636(9) 0.3016(5) 0.0335(18) Uani 1 1 d .
C9 C 0.4098(7) 1.1651(7) 0.3339(5) 0.040(2) Uani 1 1 d .
H9 H 0.4187 1.2093 0.2815 0.048 Uiso 1 1 calc R
C10 C 0.3073(6) 1.2082(5) 0.3929(5) 0.060(2) Uani 1 1 d .
H10A H 0.2439 1.2487 0.3565 0.071 Uiso 1 1 calc R
H10B H 0.2589 1.1543 0.4206 0.071 Uiso 1 1 calc R
C11 C 0.3753(6) 1.2709(6) 0.4639(4) 0.0479(16) Uani 1 1 d .
H11A H 0.3608 1.2439 0.5236 0.057 Uiso 1 1 calc R
H11B H 0.3411 1.3392 0.4608 0.057 Uiso 1 1 calc R
C12 C 0.5235(6) 1.2698(9) 0.4468(5) 0.0309(18) Uani 1 1 d .
C13 C 0.5422(6) 1.1689(4) 0.3957(4) 0.0343(14) Uani 1 1 d .
C14 C 0.6098(6) 1.2731(8) 0.5322(5) 0.0308(18) Uani 1 1 d .
C15 C 0.5556(7) 1.3587(5) 0.3888(4) 0.0491(18) Uani 1 1 d .
H15A H 0.5373 1.4197 0.4206 0.074 Uiso 1 1 calc R
H15B H 0.5017 1.3562 0.3329 0.074 Uiso 1 1 calc R
H15C H 0.6483 1.3568 0.3760 0.074 Uiso 1 1 calc R
C16 C 0.6609(5) 1.1663(5) 0.3410(4) 0.0455(16) Uani 1 1 d .
H16A H 0.7390 1.1827 0.3789 0.068 Uiso 1 1 calc R
H16B H 0.6502 1.2144 0.2925 0.068 Uiso 1 1 calc R
H16C H 0.6705 1.1002 0.3161 0.068 Uiso 1 1 calc R
C17 C 0.5467(8) 1.0809(8) 0.4588(6) 0.053(3) Uani 1 1 d .
H17A H 0.5547 1.0200 0.4246 0.080 Uiso 1 1 calc R
H17B H 0.4662 1.0788 0.4909 0.080 Uiso 1 1 calc R
H17C H 0.6222 1.0874 0.5016 0.080 Uiso 1 1 calc R
C18 C -0.0409(9) 0.8647(8) 0.3590(6) 0.051(3) Uani 1 1 d .
H18 H 0.0144 0.8944 0.4043 0.062 Uiso 1 1 calc R
C19 C -0.1710(8) 0.8851(8) 0.3561(6) 0.065(3) Uani 1 1 d .
H19 H -0.2056 0.9275 0.3991 0.078 Uiso 1 1 calc R
C20 C -0.2511(8) 0.8441(9) 0.2909(8) 0.069(3) Uani 1 1 d .
H20 H -0.3422 0.8577 0.2876 0.083 Uiso 1 1 calc R
C21 C -0.1994(9) 0.7839(10) 0.2313(6) 0.064(3) Uani 1 1 d .
H21 H -0.2539 0.7547 0.1853 0.076 Uiso 1 1 calc R
C22 C -0.0678(7) 0.7649(10) 0.2373(5) 0.045(2) Uani 1 1 d .
H22 H -0.0323 0.7220 0.1950 0.054 Uiso 1 1 calc R
C23 C 0.5306(10) 0.4761(10) 0.1438(7) 0.080(4) Uani 1 1 d .
H23 H 0.4724 0.4443 0.1014 0.096 Uiso 1 1 calc R
C24 C 0.6602(10) 0.4560(12) 0.1396(7) 0.099(5) Uani 1 1 d .
H24 H 0.6909 0.4127 0.0957 0.119 Uiso 1 1 calc R
C25 C 0.7406(10) 0.4982(10) 0.1979(8) 0.084(4) Uani 1 1 d .
H25 H 0.8321 0.4880 0.1953 0.101 Uiso 1 1 calc R
C26 C 0.6943(8) 0.5577(11) 0.2637(7) 0.069(3) Uani 1 1 d .
H26 H 0.7511 0.5861 0.3088 0.082 Uiso 1 1 calc R
C27 C 0.5592(8) 0.5737(9) 0.2601(6) 0.050(2) Uani 1 1 d .
H27 H 0.5240 0.6153 0.3035 0.060 Uiso 1 1 calc R
C28 C 0.1002(6) 0.5593(8) 0.3631(5) 0.0295(17) Uani 1 1 d .
C29 C 0.0502(8) 0.6112(7) 0.4357(5) 0.043(2) Uani 1 1 d .
H29 H 0.0892 0.6726 0.4522 0.051 Uiso 1 1 calc R
C30 C -0.0501(7) 0.5784(8) 0.4828(6) 0.047(2) Uani 1 1 d .
H30 H -0.0807 0.6163 0.5304 0.056 Uiso 1 1 calc R
C31 C -0.1079(8) 0.4867(7) 0.4599(6) 0.048(3) Uani 1 1 d .
H31 H -0.1813 0.4641 0.4898 0.058 Uiso 1 1 calc R
C32 C -0.0578(7) 0.4303(7) 0.3944(5) 0.036(2) Uani 1 1 d .
H32 H -0.0947 0.3674 0.3810 0.044 Uiso 1 1 calc R
C33 C 0.0475(7) 0.4644(7) 0.3464(5) 0.0307(19) Uani 1 1 d .
C34 C 0.0984(7) 0.4017(7) 0.2805(6) 0.039(2) Uani 1 1 d .
C35 C 0.1099(7) 0.2658(8) 0.2018(5) 0.038(2) Uani 1 1 d .
C36 C 0.0771(7) 0.1671(6) 0.1672(5) 0.035(2) Uani 1 1 d .
H36 H 0.1588 0.1266 0.1725 0.042 Uiso 1 1 calc R
C37 C -0.0280(7) 0.1117(5) 0.2162(4) 0.058(2) Uani 1 1 d .
H37A H -0.0855 0.1586 0.2458 0.070 Uiso 1 1 calc R
H37B H 0.0127 0.0668 0.2617 0.070 Uiso 1 1 calc R
C38 C -0.1063(8) 0.0530(6) 0.1434(4) 0.067(2) Uani 1 1 d .
H38A H -0.1134 -0.0172 0.1606 0.080 Uiso 1 1 calc R
H38B H -0.1955 0.0805 0.1330 0.080 Uiso 1 1 calc R
C39 C -0.0288(6) 0.0635(10) 0.0598(5) 0.037(2) Uani 1 1 d .
C40 C 0.0298(6) 0.1681(5) 0.0696(4) 0.0392(15) Uani 1 1 d .
C41 C -0.1143(7) 0.0563(9) -0.0277(5) 0.037(2) Uani 1 1 d .
C42 C 0.0738(9) -0.0176(6) 0.0571(5) 0.081(3) Uani 1 1 d .
H42A H 0.1347 -0.0124 0.1096 0.121 Uiso 1 1 calc R
H42B H 0.1220 -0.0105 0.0031 0.121 Uiso 1 1 calc R
H42C H 0.0306 -0.0821 0.0568 0.121 Uiso 1 1 calc R
C43 C -0.0770(8) 0.2448(7) 0.0516(6) 0.059(3) Uani 1 1 d .
H43A H -0.0451 0.3095 0.0722 0.088 Uiso 1 1 calc R
H43B H -0.1542 0.2267 0.0835 0.088 Uiso 1 1 calc R
H43C H -0.1005 0.2476 -0.0124 0.088 Uiso 1 1 calc R
C44 C 0.1431(7) 0.1869(7) 0.0123(4) 0.080(3) Uani 1 1 d .
H44A H 0.1147 0.1771 -0.0504 0.120 Uiso 1 1 calc R
H44B H 0.2144 0.1411 0.0289 0.120 Uiso 1 1 calc R
H44C H 0.1738 0.2548 0.0211 0.120 Uiso 1 1 calc R
N1 N 0.2940(6) 0.9199(5) 0.2757(4) 0.0352(17) Uani 1 1 d .
N2 N 0.2859(6) 1.0074(5) 0.3278(5) 0.0388(18) Uani 1 1 d .
N3 N 0.0126(6) 0.8051(5) 0.3011(5) 0.0345(19) Uani 1 1 d .
N4 N 0.4798(6) 0.5338(6) 0.1994(5) 0.038(2) Uani 1 1 d .
N5 N 0.1990(6) 0.4089(5) 0.2317(5) 0.0391(18) Uani 1 1 d .
N6 N 0.2090(7) 0.3229(6) 0.1817(5) 0.047(2) Uani 1 1 d .
O1 O 0.2944(5) 0.7329(4) 0.1820(3) 0.0323(14) Uani 1 1 d .
O2 O 0.4421(5) 1.0253(4) 0.2345(4) 0.0359(15) Uani 1 1 d .
O3 O 0.7299(4) 1.2901(4) 0.5276(3) 0.0325(14) Uani 1 1 d .
O4 O 0.5608(5) 1.2544(6) 0.6060(3) 0.0444(16) Uani 1 1 d .
O5 O 0.1908(5) 0.6005(4) 0.3170(3) 0.0392(16) Uani 1 1 d .
O6 O 0.0372(5) 0.3110(4) 0.2645(4) 0.0356(15) Uani 1 1 d .
O7 O -0.2337(5) 0.0360(5) -0.0263(4) 0.0448(18) Uani 1 1 d .
O8 O -0.0608(5) 0.0704(7) -0.0988(3) 0.0454(15) Uani 1 1 d .

loop_
_atom_site_aniso_label
_atom_site_aniso_U_11
_atom_site_aniso_U_22
_atom_site_aniso_U_33
_atom_site_aniso_U_23
_atom_site_aniso_U_13
_atom_site_aniso_U_12
Cd1 0.0341(3) 0.0292(4) 0.0329(4) -0.0009(3) -0.0002(3) -0.0038(3)
Cd2 0.0359(3) 0.0291(4) 0.0316(4) -0.0007(3) 0.0003(3) -0.0049(3)
C1 0.028(3) 0.034(5) 0.036(4) -0.001(5) 0.000(3) -0.004(4)
C2 0.045(4) 0.034(5) 0.035(5) -0.001(4) -0.004(4) -0.005(4)
C3 0.039(4) 0.056(6) 0.038(5) 0.000(5) 0.006(3) 0.007(5)
C4 0.039(4) 0.047(6) 0.052(6) 0.008(5) 0.005(4) -0.014(4)
C5 0.043(4) 0.043(6) 0.047(6) -0.002(5) -0.003(4) -0.010(4)
C6 0.038(4) 0.027(5) 0.028(5) 0.004(4) 0.003(3) -0.002(3)
C7 0.038(4) 0.019(5) 0.030(5) 0.002(4) -0.018(4) -0.009(3)
C8 0.028(3) 0.034(5) 0.037(4) -0.011(5) -0.013(3) 0.001(4)
C9 0.039(4) 0.040(6) 0.040(5) 0.005(5) -0.016(4) -0.002(4)
C10 0.038(4) 0.051(4) 0.088(6) -0.024(4) -0.009(4) 0.002(3)
C11 0.037(3) 0.060(5) 0.045(4) -0.003(4) -0.004(3) 0.009(4)
C12 0.037(3) 0.024(5) 0.032(4) 0.000(5) 0.000(3) -0.006(5)
C13 0.038(3) 0.029(3) 0.036(4) 0.001(3) 0.000(3) -0.004(3)
C14 0.034(4) 0.024(5) 0.034(5) 0.005(5) 0.000(3) 0.005(5)
C15 0.073(5) 0.028(4) 0.045(4) 0.002(3) -0.011(4) -0.001(3)
C16 0.040(3) 0.046(4) 0.052(4) -0.016(3) 0.016(3) -0.005(3)
C17 0.050(4) 0.043(6) 0.064(6) 0.011(5) -0.013(4) 0.001(4)
C18 0.052(5) 0.054(6) 0.048(6) -0.020(5) 0.002(4) 0.007(5)
C19 0.064(6) 0.060(6) 0.073(7) 0.003(6) 0.025(6) 0.027(5)
C20 0.035(5) 0.094(9) 0.075(7) 0.036(7) -0.020(5) -0.002(5)
C21 0.060(5) 0.064(8) 0.064(7) 0.002(6) -0.023(5) -0.011(6)
C22 0.043(4) 0.040(5) 0.050(6) 0.009(6) -0.007(4) 0.005(5)
C23 0.061(6) 0.110(11) 0.068(8) -0.017(8) -0.008(6) 0.026(7)
C24 0.071(7) 0.162(14) 0.063(7) -0.028(8) -0.009(6) 0.042(8)
C25 0.057(6) 0.107(11) 0.090(9) 0.026(8) 0.019(6) 0.029(6)
C26 0.053(5) 0.067(7) 0.081(8) 0.035(7) -0.036(5) -0.012(6)
C27 0.061(5) 0.041(6) 0.046(6) 0.003(6) -0.012(4) -0.008(5)
C28 0.032(3) 0.030(5) 0.027(4) 0.010(5) -0.001(3) -0.003(4)
C29 0.056(5) 0.034(6) 0.039(5) -0.004(4) 0.006(4) -0.007(4)
C30 0.060(5) 0.035(6) 0.047(5) -0.002(4) 0.019(4) -0.001(4)
C31 0.044(4) 0.057(7) 0.043(6) 0.012(5) 0.004(4) 0.003(4)
C32 0.039(4) 0.032(5) 0.038(5) 0.012(4) -0.002(4) -0.008(3)
C33 0.035(4) 0.025(5) 0.032(5) 0.000(4) 0.000(3) -0.004(4)
C34 0.030(4) 0.036(6) 0.050(6) 0.011(5) 0.000(4) -0.008(4)
C35 0.041(4) 0.033(5) 0.040(5) 0.019(5) 0.009(3) -0.007(5)
C36 0.044(4) 0.017(5) 0.044(5) -0.005(4) -0.001(4) -0.003(4)
C37 0.088(6) 0.040(4) 0.046(4) -0.004(3) -0.001(4) -0.022(4)
C38 0.092(6) 0.056(5) 0.052(4) 0.001(4) 0.006(4) -0.038(5)
C39 0.040(4) 0.039(5) 0.032(4) -0.002(5) -0.010(3) 0.008(5)
C40 0.049(4) 0.035(4) 0.033(4) -0.001(3) -0.001(3) -0.003(3)
C41 0.045(4) 0.026(5) 0.038(5) -0.002(5) -0.008(4) 0.000(5)
C42 0.109(7) 0.053(5) 0.074(6) -0.034(5) -0.038(6) 0.037(5)
C43 0.072(6) 0.017(5) 0.083(7) -0.001(5) -0.032(5) -0.003(4)
C44 0.074(5) 0.129(8) 0.039(4) -0.006(5) 0.011(4) -0.058(6)
N1 0.028(3) 0.042(5) 0.035(4) -0.002(4) 0.000(3) -0.004(3)
N2 0.039(4) 0.034(5) 0.042(4) 0.002(3) -0.004(3) -0.007(3)
N3 0.032(3) 0.034(5) 0.037(5) 0.001(4) -0.004(3) -0.005(3)
N4 0.039(4) 0.042(5) 0.035(5) -0.004(4) 0.006(3) 0.002(3)
N5 0.051(4) 0.016(4) 0.051(4) 0.000(3) 0.009(4) -0.011(3)
N6 0.048(4) 0.038(5) 0.056(5) -0.018(4) 0.012(4) -0.006(4)
O1 0.043(3) 0.023(4) 0.032(3) -0.004(2) 0.006(2) -0.010(2)
O2 0.036(3) 0.033(4) 0.038(3) -0.001(3) -0.002(2) -0.010(2)
O3 0.039(3) 0.025(4) 0.033(3) 0.001(3) -0.002(2) -0.008(2)
O4 0.044(3) 0.052(4) 0.037(3) 0.010(4) 0.000(3) -0.010(4)
O5 0.048(3) 0.039(4) 0.031(3) 0.002(3) 0.002(2) -0.010(3)
O6 0.040(3) 0.026(3) 0.040(4) 0.001(3) 0.001(3) -0.005(2)
O7 0.033(3) 0.052(5) 0.049(4) 0.008(3) -0.004(3) -0.001(3)
O8 0.040(3) 0.064(4) 0.031(3) -0.003(4) -0.005(2) -0.003(4)

loop_
_atom_type_symbol
_atom_type_description
_atom_type_scat_dispersion_real
_atom_type_scat_dispersion_imag
_atom_type_scat_source
C C 0.0033 0.0016 'International Tables Vol C Tables 4.2.6.8 and 6.1.1.4'
H H 0.0000 0.0000 'International Tables Vol C Tables 4.2.6.8 and 6.1.1.4'
N N 0.0061 0.0033 'International Tables Vol C Tables 4.2.6.8 and 6.1.1.4'
O O 0.0106 0.0060 'International Tables Vol C Tables 4.2.6.8 and 6.1.1.4'
Cd Cd -0.8075 1.2024 'International Tables Vol C Tables 4.2.6.8 and 6.1.1.4'

loop_
_geom_angle_atom_site_label_1
_geom_angle_atom_site_label_2
_geom_angle_atom_site_label_3
_geom_angle
_geom_angle_site_symmetry_1
_geom_angle_site_symmetry_3
O5 Cd1 N4 107.4(2) . .
O5 Cd1 O1 80.54(19) . .
N4 Cd1 O1 91.8(2) . .
O5 Cd1 N5 78.7(2) . .
N4 Cd1 N5 95.0(3) . .
O1 Cd1 N5 159.2(2) . .
O5 Cd1 O8 99.17(19) . 2
N4 Cd1 O8 153.3(2) . 2
O1 Cd1 O8 95.0(3) . 2
N5 Cd1 O8 87.8(3) . 2
O5 Cd1 O7 154.40(19) . 2
N4 Cd1 O7 98.2(2) . 2
O1 Cd1 O7 99.5(2) . 2
N5 Cd1 O7 99.0(2) . 2
O8 Cd1 O7 55.24(17) 2 2
O5 Cd1 C41 126.6(2) . 2
N4 Cd1 C41 126.0(2) . 2
O1 Cd1 C41 96.4(3) . 2
N5 Cd1 C41 95.5(3) . 2
O8 Cd1 C41 27.56(19) 2 2
O7 Cd1 C41 27.8(2) 2 2
O5 Cd1 Cd2 40.51(15) . .
N4 Cd1 Cd2 101.20(19) . .
O1 Cd1 Cd2 40.07(12) . .
N5 Cd1 Cd2 119.15(17) . .
O8 Cd1 Cd2 100.52(19) 2 .
O7 Cd1 Cd2 134.95(15) 2 .
C41 Cd1 Cd2 118.7(2) 2 .
O1 Cd2 N1 79.3(2) . .
O1 Cd2 O5 80.92(18) . .
N1 Cd2 O5 160.2(2) . .
O1 Cd2 N3 105.3(2) . .
N1 Cd2 N3 92.8(2) . .
O5 Cd2 N3 92.9(2) . .
O1 Cd2 O3 152.83(18) . 2_646
N1 Cd2 O3 97.4(2) . 2_646
O5 Cd2 O3 100.01(19) . 2_646
N3 Cd2 O3 101.8(2) . 2_646
O1 Cd2 O4 96.61(19) . 2_646
N1 Cd2 O4 86.4(2) . 2_646
O5 Cd2 O4 95.4(2) . 2_646
N3 Cd2 O4 157.5(2) . 2_646
O3 Cd2 O4 56.21(16) 2_646 2_646
O1 Cd2 C14 124.9(2) . 2_646
N1 Cd2 C14 92.5(3) . 2_646
O5 Cd2 C14 98.4(3) . 2_646
N3 Cd2 C14 129.6(2) . 2_646
O3 Cd2 C14 27.94(18) 2_646 2_646
O4 Cd2 C14 28.28(18) 2_646 2_646
O1 Cd2 Cd1 41.31(14) . .
N1 Cd2 Cd1 120.53(16) . .
O5 Cd2 Cd1 39.64(13) . .
N3 Cd2 Cd1 103.06(18) . .
O3 Cd2 Cd1 132.88(14) 2_646 .
O4 Cd2 Cd1 96.62(17) 2_646 .
C14 Cd2 Cd1 116.7(2) 2_646 .
O1 C1 C2 120.8(9) . .
O1 C1 C6 123.4(7) . .
C2 C1 C6 115.8(7) . .
C3 C2 C1 121.8(9) . .
C3 C2 H2 119.1 . .
C1 C2 H2 119.1 . .
C2 C3 C4 123.8(9) . .
C2 C3 H3 118.1 . .
C4 C3 H3 118.1 . .
C3 C4 C5 115.9(8) . .
C3 C4 H4 122.0 . .
C5 C4 H4 122.0 . .
C4 C5 C6 122.7(9) . .
C4 C5 H5 118.7 . .
C6 C5 H5 118.7 . .
C5 C6 C1 119.8(8) . .
C5 C6 C7 117.3(8) . .
C1 C6 C7 122.9(7) . .
N1 C7 O2 111.3(7) . .
N1 C7 C6 129.9(8) . .
O2 C7 C6 118.8(7) . .
N2 C8 O2 114.0(9) . .
N2 C8 C9 128.1(7) . .
O2 C8 C9 117.9(8) . .
C8 C9 C10 112.2(6) . .
C8 C9 C13 113.5(7) . .
C10 C9 C13 103.7(6) . .
C8 C9 H9 109.1 . .
C10 C9 H9 109.1 . .
C13 C9 H9 109.1 . .
C11 C10 C9 108.9(6) . .
C11 C10 H10A 109.9 . .
C9 C10 H10A 109.9 . .
C11 C10 H10B 109.9 . .
C9 C10 H10B 109.9 . .
H10A C10 H10B 108.3 . .
C10 C11 C12 106.9(6) . .
C10 C11 H11A 110.3 . .
C12 C11 H11A 110.3 . .
C10 C11 H11B 110.3 . .
C12 C11 H11B 110.3 . .
H11A C11 H11B 108.6 . .
C14 C12 C15 109.0(7) . .
C14 C12 C11 112.6(5) . .
C15 C12 C11 109.3(7) . .
C14 C12 C13 110.8(8) . .
C15 C12 C13 111.5(5) . .
C11 C12 C13 103.6(6) . .
C16 C13 C17 109.0(6) . .
C16 C13 C12 114.1(5) . .
C17 C13 C12 111.9(6) . .
C16 C13 C9 111.4(5) . .
C17 C13 C9 109.3(6) . .
C12 C13 C9 100.8(5) . .
O3 C14 O4 121.5(7) . .
O3 C14 C12 118.8(6) . .
O4 C14 C12 119.7(6) . .
O3 C14 Cd2 60.1(4) . 2_656
O4 C14 Cd2 61.4(4) . 2_656
C12 C14 Cd2 175.9(7) . 2_656
C12 C15 H15A 109.5 . .
C12 C15 H15B 109.5 . .
H15A C15 H15B 109.5 . .
C12 C15 H15C 109.5 . .
H15A C15 H15C 109.5 . .
H15B C15 H15C 109.5 . .
C13 C16 H16A 109.5 . .
C13 C16 H16B 109.5 . .
H16A C16 H16B 109.5 . .
C13 C16 H16C 109.5 . .
H16A C16 H16C 109.5 . .
H16B C16 H16C 109.5 . .
C13 C17 H17A 109.5 . .
C13 C17 H17B 109.5 . .
H17A C17 H17B 109.5 . .
C13 C17 H17C 109.5 . .
H17A C17 H17C 109.5 . .
H17B C17 H17C 109.5 . .
N3 C18 C19 122.9(9) . .
N3 C18 H18 118.5 . .
C19 C18 H18 118.5 . .
C18 C19 C20 119.2(10) . .
C18 C19 H19 120.4 . .
C20 C19 H19 120.4 . .
C21 C20 C19 119.0(9) . .
C21 C20 H20 120.5 . .
C19 C20 H20 120.5 . .
C20 C21 C22 119.7(10) . .
C20 C21 H21 120.2 . .
C22 C21 H21 120.2 . .
N3 C22 C21 122.0(10) . .
N3 C22 H22 119.0 . .
C21 C22 H22 119.0 . .
N4 C23 C24 126.1(11) . .
N4 C23 H23 117.0 . .
C24 C23 H23 117.0 . .
C25 C24 C23 117.4(12) . .
C25 C24 H24 121.3 . .
C23 C24 H24 121.3 . .
C24 C25 C26 120.7(10) . .
C24 C25 H25 119.7 . .
C26 C25 H25 119.7 . .
C25 C26 C27 116.4(10) . .
C25 C26 H26 121.8 . .
C27 C26 H26 121.8 . .
N4 C27 C26 122.5(10) . .
N4 C27 H27 118.8 . .
C26 C27 H27 118.8 . .
O5 C28 C33 124.6(8) . .
O5 C28 C29 119.5(9) . .
C33 C28 C29 115.9(7) . .
C30 C29 C28 123.9(9) . .
C30 C29 H29 118.1 . .
C28 C29 H29 118.1 . .
C29 C30 C31 118.7(9) . .
C29 C30 H30 120.6 . .
C31 C30 H30 120.6 . .
C32 C31 C30 119.9(8) . .
C32 C31 H31 120.1 . .
C30 C31 H31 120.1 . .
C31 C32 C33 121.0(9) . .
C31 C32 H32 119.5 . .
C33 C32 H32 119.5 . .
C32 C33 C28 120.2(7) . .
C32 C33 C34 118.8(8) . .
C28 C33 C34 121.0(7) . .
N5 C34 O6 109.3(8) . .
N5 C34 C33 132.8(8) . .
O6 C34 C33 117.8(7) . .
N6 C35 O6 110.3(9) . .
N6 C35 C36 127.9(8) . .
O6 C35 C36 121.8(7) . .
C35 C36 C40 112.8(7) . .
C35 C36 C37 115.3(6) . .
C40 C36 C37 106.0(6) . .
C35 C36 H36 107.4 . .
C40 C36 H36 107.4 . .
C37 C36 H36 107.4 . .
C36 C37 C38 105.1(5) . .
C36 C37 H37A 110.7 . .
C38 C37 H37A 110.7 . .
C36 C37 H37B 110.7 . .
C38 C37 H37B 110.7 . .
H37A C37 H37B 108.8 . .
C39 C38 C37 105.2(6) . .
C39 C38 H38A 110.7 . .
C37 C38 H38A 110.7 . .
C39 C38 H38B 110.7 . .
C37 C38 H38B 110.7 . .
H38A C38 H38B 108.8 . .
C42 C39 C38 110.2(8) . .
C42 C39 C41 106.8(8) . .
C38 C39 C41 113.5(6) . .
C42 C39 C40 113.7(6) . .
C38 C39 C40 103.0(7) . .
C41 C39 C40 109.8(8) . .
C44 C40 C36 110.0(5) . .
C44 C40 C43 110.6(7) . .
C36 C40 C43 111.3(6) . .
C44 C40 C39 114.1(6) . .
C36 C40 C39 100.6(6) . .
C43 C40 C39 109.9(6) . .
O8 C41 O7 121.8(7) . .
O8 C41 C39 117.9(6) . .
O7 C41 C39 120.3(7) . .
O8 C41 Cd1 60.3(4) . 2_545
O7 C41 Cd1 61.9(4) . 2_545
C39 C41 Cd1 174.2(9) . 2_545
C39 C42 H42A 109.5 . .
C39 C42 H42B 109.5 . .
H42A C42 H42B 109.5 . .
C39 C42 H42C 109.5 . .
H42A C42 H42C 109.5 . .
H42B C42 H42C 109.5 . .
C40 C43 H43A 109.5 . .
C40 C43 H43B 109.5 . .
H43A C43 H43B 109.5 . .
C40 C43 H43C 109.5 . .
H43A C43 H43C 109.5 . .
H43B C43 H43C 109.5 . .
C40 C44 H44A 109.5 . .
C40 C44 H44B 109.5 . .
H44A C44 H44B 109.5 . .
C40 C44 H44C 109.5 . .
H44A C44 H44C 109.5 . .
H44B C44 H44C 109.5 . .
C7 N1 N2 106.6(7) . .
C7 N1 Cd2 123.3(6) . .
N2 N1 Cd2 124.6(5) . .
C8 N2 N1 105.3(7) . .
C18 N3 C22 117.2(7) . .
C18 N3 Cd2 119.5(6) . .
C22 N3 Cd2 123.2(6) . .
C23 N4 C27 116.8(8) . .
C23 N4 Cd1 118.0(7) . .
C27 N4 Cd1 125.2(6) . .
C34 N5 N6 109.1(7) . .
C34 N5 Cd1 119.1(6) . .
N6 N5 Cd1 123.5(5) . .
C35 N6 N5 106.6(7) . .
C1 O1 Cd2 130.9(5) . .
C1 O1 Cd1 122.1(6) . .
Cd2 O1 Cd1 98.62(19) . .
C8 O2 C7 102.7(7) . .
C14 O3 Cd2 92.0(4) . 2_656
C14 O4 Cd2 90.3(4) . 2_656
C28 O5 Cd1 130.8(5) . .
C28 O5 Cd2 122.5(6) . .
Cd1 O5 Cd2 99.8(2) . .
C35 O6 C34 104.8(7) . .
C41 O7 Cd1 90.3(5) . 2_545
C41 O8 Cd1 92.2(4) . 2_545

loop_
_geom_bond_atom_site_label_1
_geom_bond_atom_site_label_2
_geom_bond_distance
_geom_bond_site_symmetry_2
Cd1 O5 2.250(5) .
Cd1 N4 2.279(7) .
Cd1 O1 2.321(5) .
Cd1 N5 2.328(6) .
Cd1 O8 2.338(5) 2
Cd1 O7 2.374(5) 2
Cd1 C41 2.690(8) 2
Cd1 Cd2 3.4755(5) .
Cd2 O1 2.263(5) .
Cd2 N1 2.288(7) .
Cd2 O5 2.291(6) .
Cd2 N3 2.292(6) .
Cd2 O3 2.326(5) 2_646
Cd2 O4 2.357(5) 2_646
Cd2 C14 2.683(7) 2_646
C1 O1 1.309(9) .
C1 C2 1.394(11) .
C1 C6 1.424(13) .
C2 C3 1.357(11) .
C2 H2 0.9500 .
C3 C4 1.368(14) .
C3 H3 0.9500 .
C4 C5 1.379(12) .
C4 H4 0.9500 .
C5 C6 1.399(10) .
C5 H5 0.9500 .
C6 C7 1.460(11) .
C7 N1 1.297(9) .
C7 O2 1.367(9) .
C8 N2 1.264(11) .
C8 O2 1.362(9) .
C8 C9 1.499(14) .
C9 C10 1.530(10) .
C9 C13 1.599(8) .
C9 H9 1.0000 .
C10 C11 1.504(9) .
C10 H10A 0.9900 .
C10 H10B 0.9900 .
C11 C12 1.555(8) .
C11 H11A 0.9900 .
C11 H11B 0.9900 .
C12 C14 1.517(9) .
C12 C15 1.535(12) .
C12 C13 1.586(12) .
C13 C16 1.508(8) .
C13 C17 1.525(11) .
C14 O3 1.258(8) .
C14 O4 1.271(8) .
C14 Cd2 2.683(7) 2_656
C15 H15A 0.9800 .
C15 H15B 0.9800 .
C15 H15C 0.9800 .
C16 H16A 0.9800 .
C16 H16B 0.9800 .
C16 H16C 0.9800 .
C17 H17A 0.9800 .
C17 H17B 0.9800 .
C17 H17C 0.9800 .
C18 N3 1.330(10) .
C18 C19 1.359(11) .
C18 H18 0.9500 .
C19 C20 1.360(13) .
C19 H19 0.9500 .
C20 C21 1.344(16) .
C20 H20 0.9500 .
C21 C22 1.370(11) .
C21 H21 0.9500 .
C22 N3 1.343(10) .
C22 H22 0.9500 .
C23 N4 1.280(12) .
C23 C24 1.360(13) .
C23 H23 0.9500 .
C24 C25 1.301(14) .
C24 H24 0.9500 .
C25 C26 1.382(17) .
C25 H25 0.9500 .
C26 C27 1.398(11) .
C26 H26 0.9500 .
C27 N4 1.304(10) .
C27 H27 0.9500 .
C28 O5 1.315(8) .
C28 C33 1.412(13) .
C28 C29 1.421(11) .
C29 C30 1.357(11) .
C29 H29 0.9500 .
C30 C31 1.411(13) .
C30 H30 0.9500 .
C31 C32 1.371(12) .
C31 H31 0.9500 .
C32 C33 1.410(10) .
C32 H32 0.9500 .
C33 C34 1.428(12) .
C34 N5 1.304(9) .
C34 O6 1.395(10) .
C35 N6 1.326(10) .
C35 O6 1.379(10) .
C35 C36 1.469(13) .
C36 C40 1.519(9) .
C36 C37 1.537(10) .
C36 H36 1.0000 .
C37 C38 1.542(9) .
C37 H37A 0.9900 .
C37 H37B 0.9900 .
C38 C39 1.533(10) .
C38 H38A 0.9900 .
C38 H38B 0.9900 .
C39 C42 1.523(12) .
C39 C41 1.542(10) .
C39 C40 1.544(14) .
C40 C44 1.507(9) .
C40 C43 1.523(10) .
C41 O8 1.246(9) .
C41 O7 1.254(8) .
C41 Cd1 2.690(8) 2_545
C42 H42A 0.9800 .
C42 H42B 0.9800 .
C42 H42C 0.9800 .
C43 H43A 0.9800 .
C43 H43B 0.9800 .
C43 H43C 0.9800 .
C44 H44A 0.9800 .
C44 H44B 0.9800 .
C44 H44C 0.9800 .
N1 N2 1.428(9) .
N5 N6 1.395(9) .
O3 Cd2 2.326(5) 2_656
O4 Cd2 2.357(5) 2_656
O7 Cd1 2.374(5) 2_545
O8 Cd1 2.338(5) 2_545

loop_
_geom_torsion_atom_site_label_1
_geom_torsion_atom_site_label_2
_geom_torsion_atom_site_label_3
_geom_torsion_atom_site_label_4
_geom_torsion
_geom_torsion_site_symmetry_1
_geom_torsion_site_symmetry_4
O5 Cd1 Cd2 O1 -177.0(4) . .
N4 Cd1 Cd2 O1 79.2(3) . .
N5 Cd1 Cd2 O1 -178.5(3) . .
O8 Cd1 Cd2 O1 -85.2(3) 2 .
O7 Cd1 Cd2 O1 -34.5(3) 2 .
C41 Cd1 Cd2 O1 -63.0(3) 2 .
O5 Cd1 Cd2 N1 -179.8(3) . .
N4 Cd1 Cd2 N1 76.4(3) . .
O1 Cd1 Cd2 N1 -2.8(3) . .
N5 Cd1 Cd2 N1 178.7(3) . .
O8 Cd1 Cd2 N1 -88.0(2) 2 .
O7 Cd1 Cd2 N1 -37.3(2) 2 .
C41 Cd1 Cd2 N1 -65.9(3) 2 .
N4 Cd1 Cd2 O5 -103.8(3) . .
O1 Cd1 Cd2 O5 177.0(4) . .
N5 Cd1 Cd2 O5 -1.5(3) . .
O8 Cd1 Cd2 O5 91.8(3) 2 .
O7 Cd1 Cd2 O5 142.5(3) 2 .
C41 Cd1 Cd2 O5 114.0(3) 2 .
O5 Cd1 Cd2 N3 -78.6(3) . .
N4 Cd1 Cd2 N3 177.7(3) . .
O1 Cd1 Cd2 N3 98.4(3) . .
N5 Cd1 Cd2 N3 -80.1(3) . .
O8 Cd1 Cd2 N3 13.3(2) 2 .
O7 Cd1 Cd2 N3 63.9(2) 2 .
C41 Cd1 Cd2 N3 35.4(3) 2 .
O5 Cd1 Cd2 O3 41.5(3) . 2_646
N4 Cd1 Cd2 O3 -62.2(2) . 2_646
O1 Cd1 Cd2 O3 -141.5(3) . 2_646
N5 Cd1 Cd2 O3 40.0(2) . 2_646
O8 Cd1 Cd2 O3 133.3(2) 2 2_646
O7 Cd1 Cd2 O3 -176.0(3) 2 2_646
C41 Cd1 Cd2 O3 155.5(3) 2 2_646
O5 Cd1 Cd2 O4 90.5(3) . 2_646
N4 Cd1 Cd2 O4 -13.3(2) . 2_646
O1 Cd1 Cd2 O4 -92.5(3) . 2_646
N5 Cd1 Cd2 O4 89.0(2) . 2_646
O8 Cd1 Cd2 O4 -177.7(3) 2 2_646
O7 Cd1 Cd2 O4 -127.0(2) 2 2_646
C41 Cd1 Cd2 O4 -155.5(3) 2 2_646
O5 Cd1 Cd2 C14 69.5(3) . 2_646
N4 Cd1 Cd2 C14 -34.2(3) . 2_646
O1 Cd1 Cd2 C14 -113.4(3) . 2_646
N5 Cd1 Cd2 C14 68.0(3) . 2_646
O8 Cd1 Cd2 C14 161.4(3) 2 2_646
O7 Cd1 Cd2 C14 -148.0(3) 2 2_646
C41 Cd1 Cd2 C14 -176.5(4) 2 2_646
O1 C1 C2 C3 -175.8(7) . .
C6 C1 C2 C3 4.4(12) . .
C1 C2 C3 C4 -0.5(14) . .
C2 C3 C4 C5 -3.3(13) . .
C3 C4 C5 C6 3.0(13) . .
C4 C5 C6 C1 1.0(13) . .
C4 C5 C6 C7 -179.3(8) . .
O1 C1 C6 C5 175.6(7) . .
C2 C1 C6 C5 -4.6(12) . .
O1 C1 C6 C7 -4.1(13) . .
C2 C1 C6 C7 175.6(7) . .
C5 C6 C7 N1 179.0(8) . .
C1 C6 C7 N1 -1.2(14) . .
C5 C6 C7 O2 0.1(11) . .
C1 C6 C7 O2 179.9(7) . .
N2 C8 C9 C10 -11.9(12) . .
O2 C8 C9 C10 166.7(6) . .
N2 C8 C9 C13 105.3(9) . .
O2 C8 C9 C13 -76.1(9) . .
C8 C9 C10 C11 145.4(7) . .
C13 C9 C10 C11 22.5(9) . .
C9 C10 C11 C12 2.0(9) . .
C10 C11 C12 C14 -145.6(8) . .
C10 C11 C12 C15 93.2(8) . .
C10 C11 C12 C13 -25.8(8) . .
C14 C12 C13 C16 -81.3(7) . .
C15 C12 C13 C16 40.3(7) . .
C11 C12 C13 C16 157.7(5) . .
C14 C12 C13 C17 43.1(7) . .
C15 C12 C13 C17 164.7(6) . .
C11 C12 C13 C17 -77.9(7) . .
C14 C12 C13 C9 159.2(6) . .
C15 C12 C13 C9 -79.2(6) . .
C11 C12 C13 C9 38.2(7) . .
C8 C9 C13 C16 79.4(8) . .
C10 C9 C13 C16 -158.5(6) . .
C8 C9 C13 C17 -41.1(9) . .
C10 C9 C13 C17 81.0(8) . .
C8 C9 C13 C12 -159.2(7) . .
C10 C9 C13 C12 -37.1(7) . .
C15 C12 C14 O3 -46.2(12) . .
C11 C12 C14 O3 -167.6(9) . .
C13 C12 C14 O3 76.9(11) . .
C15 C12 C14 O4 137.0(9) . .
C11 C12 C14 O4 15.6(14) . .
C13 C12 C14 O4 -100.0(10) . .
C15 C12 C14 Cd2 -118(8) . 2_656
C11 C12 C14 Cd2 121(8) . 2_656
C13 C12 C14 Cd2 5(8) . 2_656
N3 C18 C19 C20 -0.8(17) . .
C18 C19 C20 C21 0.4(18) . .
C19 C20 C21 C22 0.1(19) . .
C20 C21 C22 N3 -0.3(19) . .
N4 C23 C24 C25 1(2) . .
C23 C24 C25 C26 3(2) . .
C24 C25 C26 C27 -4(2) . .
C25 C26 C27 N4 1.3(18) . .
O5 C28 C29 C30 174.8(8) . .
C33 C28 C29 C30 -5.8(13) . .
C28 C29 C30 C31 0.9(14) . .
C29 C30 C31 C32 3.6(13) . .
C30 C31 C32 C33 -2.8(13) . .
C31 C32 C33 C28 -2.4(12) . .
C31 C32 C33 C34 178.3(7) . .
O5 C28 C33 C32 -174.2(7) . .
C29 C28 C33 C32 6.4(11) . .
O5 C28 C33 C34 5.1(12) . .
C29 C28 C33 C34 -174.3(7) . .
C32 C33 C34 N5 -173.7(9) . .
C28 C33 C34 N5 7.0(15) . .
C32 C33 C34 O6 2.5(12) . .
C28 C33 C34 O6 -176.8(7) . .
N6 C35 C36 C40 -69.1(11) . .
O6 C35 C36 C40 112.4(8) . .
N6 C35 C36 C37 168.9(8) . .
O6 C35 C36 C37 -9.7(11) . .
C35 C36 C37 C38 144.5(7) . .
C40 C36 C37 C38 18.9(8) . .
C36 C37 C38 C39 9.3(9) . .
C37 C38 C39 C42 88.2(9) . .
C37 C38 C39 C41 -152.0(9) . .
C37 C38 C39 C40 -33.4(8) . .
C35 C36 C40 C44 73.1(8) . .
C37 C36 C40 C44 -159.8(6) . .
C35 C36 C40 C43 -49.8(8) . .
C37 C36 C40 C43 77.3(8) . .
C35 C36 C40 C39 -166.2(6) . .
C37 C36 C40 C39 -39.1(7) . .
C42 C39 C40 C44 42.9(8) . .
C38 C39 C40 C44 162.2(6) . .
C41 C39 C40 C44 -76.6(7) . .
C42 C39 C40 C36 -74.8(7) . .
C38 C39 C40 C36 44.4(7) . .
C41 C39 C40 C36 165.6(6) . .
C42 C39 C40 C43 167.8(7) . .
C38 C39 C40 C43 -73.0(7) . .
C41 C39 C40 C43 48.2(8) . .
C42 C39 C41 O8 -62.9(14) . .
C38 C39 C41 O8 175.4(10) . .
C40 C39 C41 O8 60.8(12) . .
C42 C39 C41 O7 116.6(10) . .
C38 C39 C41 O7 -5.2(16) . .
C40 C39 C41 O7 -119.8(10) . .
C42 C39 C41 Cd1 -133(5) . 2_545
C38 C39 C41 Cd1 106(5) . 2_545
C40 C39 C41 Cd1 -9(5) . 2_545
O2 C7 N1 N2 0.3(8) . .
C6 C7 N1 N2 -178.7(7) . .
O2 C7 N1 Cd2 -154.5(5) . .
C6 C7 N1 Cd2 26.5(11) . .
O1 Cd2 N1 C7 -31.3(6) . .
O5 Cd2 N1 C7 -29.7(10) . .
N3 Cd2 N1 C7 -136.3(6) . .
O3 Cd2 N1 C7 121.4(6) 2_646 .
O4 Cd2 N1 C7 66.2(6) 2_646 .
C14 Cd2 N1 C7 93.8(6) 2_646 .
Cd1 Cd2 N1 C7 -29.4(6) . .
O1 Cd2 N1 N2 178.4(6) . .
O5 Cd2 N1 N2 -180.0(5) . .
N3 Cd2 N1 N2 73.4(5) . .
O3 Cd2 N1 N2 -28.9(6) 2_646 .
O4 Cd2 N1 N2 -84.1(5) 2_646 .
C14 Cd2 N1 N2 -56.5(6) 2_646 .
Cd1 Cd2 N1 N2 -179.7(5) . .
O2 C8 N2 N1 1.5(9) . .
C9 C8 N2 N1 -179.8(7) . .
C7 N1 N2 C8 -1.1(9) . .
Cd2 N1 N2 C8 153.3(5) . .
C19 C18 N3 C22 0.6(14) . .
C19 C18 N3 Cd2 -175.0(8) . .
C21 C22 N3 C18 0.0(15) . .
C21 C22 N3 Cd2 175.3(8) . .
O1 Cd2 N3 C18 -152.9(7) . .
N1 Cd2 N3 C18 -73.3(7) . .
O5 Cd2 N3 C18 125.7(7) . .
O3 Cd2 N3 C18 24.8(7) 2_646 .
O4 Cd2 N3 C18 14.0(11) 2_646 .
C14 Cd2 N3 C18 22.2(8) 2_646 .
Cd1 Cd2 N3 C18 164.5(6) . .
O1 Cd2 N3 C22 31.8(8) . .
N1 Cd2 N3 C22 111.4(7) . .
O5 Cd2 N3 C22 -49.6(7) . .
O3 Cd2 N3 C22 -150.4(7) 2_646 .
O4 Cd2 N3 C22 -161.3(8) 2_646 .
C14 Cd2 N3 C22 -153.0(7) 2_646 .
Cd1 Cd2 N3 C22 -10.8(8) . .
C24 C23 N4 C27 -3.1(18) . .
C24 C23 N4 Cd1 174.5(11) . .
C26 C27 N4 C23 1.9(16) . .
C26 C27 N4 Cd1 -175.5(8) . .
O5 Cd1 N4 C23 152.9(8) . .
O1 Cd1 N4 C23 -126.5(8) . .
N5 Cd1 N4 C23 73.2(8) . .
O8 Cd1 N4 C23 -21.8(12) 2 .
O7 Cd1 N4 C23 -26.6(9) 2 .
C41 Cd1 N4 C23 -27.2(10) 2 .
Cd2 Cd1 N4 C23 -165.7(8) . .
O5 Cd1 N4 C27 -29.7(8) . .
O1 Cd1 N4 C27 51.0(8) . .
N5 Cd1 N4 C27 -109.3(8) . .
O8 Cd1 N4 C27 155.7(8) 2 .
O7 Cd1 N4 C27 150.8(8) 2 .
C41 Cd1 N4 C27 150.2(8) 2 .
Cd2 Cd1 N4 C27 11.7(8) . .
O6 C34 N5 N6 -0.4(10) . .
C33 C34 N5 N6 176.0(9) . .
O6 C34 N5 Cd1 149.0(5) . .
C33 C34 N5 Cd1 -34.6(13) . .
O5 Cd1 N5 C34 35.1(6) . .
N4 Cd1 N5 C34 141.9(7) . .
O1 Cd1 N5 C34 33.4(10) . .
O8 Cd1 N5 C34 -64.7(7) 2 .
O7 Cd1 N5 C34 -119.0(6) 2 .
C41 Cd1 N5 C34 -91.2(7) 2 .
Cd2 Cd1 N5 C34 36.1(7) . .
O5 Cd1 N5 N6 179.8(7) . .
N4 Cd1 N5 N6 -73.4(6) . .
O1 Cd1 N5 N6 178.1(5) . .
O8 Cd1 N5 N6 80.0(6) 2 .
O7 Cd1 N5 N6 25.7(6) 2 .
C41 Cd1 N5 N6 53.5(6) 2 .
Cd2 Cd1 N5 N6 -179.2(5) . .
O6 C35 N6 N5 -1.2(9) . .
C36 C35 N6 N5 -179.8(8) . .
C34 N5 N6 C35 1.0(10) . .
Cd1 N5 N6 C35 -146.8(6) . .
C2 C1 O1 Cd2 161.2(5) . .
C6 C1 O1 Cd2 -19.0(12) . .
C2 C1 O1 Cd1 20.2(10) . .
C6 C1 O1 Cd1 -160.1(6) . .
N1 Cd2 O1 C1 30.1(7) . .
O5 Cd2 O1 C1 -149.3(7) . .
N3 Cd2 O1 C1 120.1(7) . .
O3 Cd2 O1 C1 -55.1(9) 2_646 .
O4 Cd2 O1 C1 -54.9(7) 2_646 .
C14 Cd2 O1 C1 -55.3(8) 2_646 .
Cd1 Cd2 O1 C1 -147.4(8) . .
N1 Cd2 O1 Cd1 177.5(2) . .
O5 Cd2 O1 Cd1 -1.9(2) . .
N3 Cd2 O1 Cd1 -92.5(2) . .
O3 Cd2 O1 Cd1 92.3(4) 2_646 .
O4 Cd2 O1 Cd1 92.5(2) 2_646 .
C14 Cd2 O1 Cd1 92.1(3) 2_646 .
O5 Cd1 O1 C1 153.3(5) . .
N4 Cd1 O1 C1 45.9(5) . .
N5 Cd1 O1 C1 155.0(6) . .
O8 Cd1 O1 C1 -108.2(5) 2 .
O7 Cd1 O1 C1 -52.7(5) 2 .
C41 Cd1 O1 C1 -80.6(5) 2 .
Cd2 Cd1 O1 C1 151.3(6) . .
O5 Cd1 O1 Cd2 2.0(2) . .
N4 Cd1 O1 Cd2 -105.4(2) . .
N5 Cd1 O1 Cd2 3.7(7) . .
O8 Cd1 O1 Cd2 100.47(19) 2 .
O7 Cd1 O1 Cd2 156.01(17) 2 .
C41 Cd1 O1 Cd2 128.1(2) 2 .
N2 C8 O2 C7 -1.3(8) . .
C9 C8 O2 C7 179.9(7) . .
N1 C7 O2 C8 0.5(8) . .
C6 C7 O2 C8 179.6(6) . .
O4 C14 O3 Cd2 1.2(11) . 2_656
C12 C14 O3 Cd2 -175.6(9) . 2_656
O3 C14 O4 Cd2 -1.2(11) . 2_656
C12 C14 O4 Cd2 175.5(9) . 2_656
C33 C28 O5 Cd1 17.2(12) . .
C29 C28 O5 Cd1 -163.4(5) . .
C33 C28 O5 Cd2 162.1(6) . .
C29 C28 O5 Cd2 -18.5(9) . .
N4 Cd1 O5 C28 -122.5(7) . .
O1 Cd1 O5 C28 148.6(6) . .
N5 Cd1 O5 C28 -30.8(7) . .
O8 Cd1 O5 C28 55.0(7) 2 .
O7 Cd1 O5 C28 56.3(10) 2 .
C41 Cd1 O5 C28 57.6(8) 2 .
Cd2 Cd1 O5 C28 150.5(8) . .
N4 Cd1 O5 Cd2 86.9(3) . .
O1 Cd1 O5 Cd2 -2.0(2) . .
N5 Cd1 O5 Cd2 178.7(3) . .
O8 Cd1 O5 Cd2 -95.5(3) 2 .
O7 Cd1 O5 Cd2 -94.3(5) 2 .
C41 Cd1 O5 Cd2 -93.0(4) 2 .
O1 Cd2 O5 C28 -151.8(5) . .
N1 Cd2 O5 C28 -153.4(6) . .
N3 Cd2 O5 C28 -46.7(5) . .
O3 Cd2 O5 C28 55.8(5) 2_646 .
O4 Cd2 O5 C28 112.4(5) 2_646 .
C14 Cd2 O5 C28 84.0(5) 2_646 .
Cd1 Cd2 O5 C28 -153.8(6) . .
O1 Cd2 O5 Cd1 2.0(3) . .
N1 Cd2 O5 Cd1 0.4(7) . .
N3 Cd2 O5 Cd1 107.0(2) . .
O3 Cd2 O5 Cd1 -150.45(18) 2_646 .
O4 Cd2 O5 Cd1 -93.9(2) 2_646 .
C14 Cd2 O5 Cd1 -122.2(2) 2_646 .
N6 C35 O6 C34 0.9(9) . .
C36 C35 O6 C34 179.7(7) . .
N5 C34 O6 C35 -0.3(9) . .
C33 C34 O6 C35 -177.3(7) . .
O8 C41 O7 Cd1 -6.8(11) . 2_545
C39 C41 O7 Cd1 173.8(10) . 2_545
O7 C41 O8 Cd1 6.9(12) . 2_545
C39 C41 O8 Cd1 -173.7(9) . 2_545
